data_4123114
loop_
_publ_author_name
'Hamilton, Clifton R.'
'Gau, Michael R.'
'Baglia, Regina A.'
'McWilliams, Sean F.'
'Zdilla, Michael J.'

_publ_section_title
;
 Mechanistic Elucidation of the Stepwise Formation of a Tetranuclear
 Manganese Pinned Butterfly Cluster via N-N Bond Cleavage, Hydrogen Atom
 Transfer, and Cluster Rearrangement.
;
_journal_name_full 'Journal of the American Chemical Society'
_journal_page_first 141218154447008
_journal_paper_doi 10.1021/ja508244x
_journal_year 2014
_chemical_formula_moiety '[C70 H66 Mn4 N12],[NC5H5],[NC5H5]'
_chemical_formula_sum 'C80 H76 Mn4 N14'
_chemical_formula_weight 1453.30
_chemical_melting_point ?
_chemical_name_common 'Methylmarked Red House'
_chemical_name_systematic
;
 ?
;
_space_group_crystal_system monoclinic
_space_group_IT_number 14
_space_group_name_Hall '-P 2yn'
_space_group_name_H-M_alt 'P 1 21/n 1'
_symmetry_space_group_name_Hall '-P 2yn'
_symmetry_space_group_name_H-M 'P 1 21/n 1'
_atom_sites_solution_hydrogens constr
_audit_creation_method SHELXL-2013
_cell_angle_alpha 90
_cell_angle_beta 92.7590(10)
_cell_angle_gamma 90
_cell_formula_units_Z 4
_cell_length_a 14.7510(10)
_cell_length_b 24.8219(16)
_cell_length_c 19.4882(14)
_cell_measurement_reflns_used 9773
_cell_measurement_temperature 173(2)
_cell_measurement_theta_max 26.98
_cell_measurement_theta_min 2.586
_cell_volume 7127.3(8)
_computing_cell_refinement 'SAINT (Bruker-AXS)'
_computing_data_collection 'COSMO (Bruker-AXS)'
_computing_data_reduction 'SADABS (Bruker-AXS)'
_computing_molecular_graphics XP
_computing_publication_material 'APEX2 Report Generator (Bruker-AXS)'
_computing_structure_refinement 'SHELXL-2013 (Sheldrick, 2013)'
_computing_structure_solution 'SHELXS-97 (Sheldrick, 2008)'
_diffrn_ambient_temperature 173(2)
_diffrn_detector_area_resol_mean 8.333
_diffrn_measured_fraction_theta_full 1.000
_diffrn_measured_fraction_theta_max 0.989
_diffrn_measurement_device_type 'Kappa APEX II DUO'
_diffrn_measurement_method 'Omega Scans'
_diffrn_radiation_type MoK\a
_diffrn_radiation_wavelength 0.71073
_diffrn_reflns_av_R_equivalents 0.0303
_diffrn_reflns_av_unetI/netI 0.0331
_diffrn_reflns_Laue_measured_fraction_full 1.000
_diffrn_reflns_Laue_measured_fraction_max 0.989
_diffrn_reflns_limit_h_max 18
_diffrn_reflns_limit_h_min -18
_diffrn_reflns_limit_k_max 31
_diffrn_reflns_limit_k_min -31
_diffrn_reflns_limit_l_max 24
_diffrn_reflns_limit_l_min -24
_diffrn_reflns_number 56118
_diffrn_reflns_point_group_measured_fraction_full 1.000
_diffrn_reflns_point_group_measured_fraction_max 0.989
_diffrn_reflns_theta_full 25.242
_diffrn_reflns_theta_max 27.129
_diffrn_reflns_theta_min 1.329
_diffrn_source 'fine-focused sealed tube'
_exptl_absorpt_coefficient_mu 0.748
_exptl_absorpt_correction_T_max 0.7455
_exptl_absorpt_correction_T_min 0.6848
_exptl_absorpt_process_details
;   
56898 Corrected reflections written to file mo_497_0m.hkl
 Estimated minimum and maximum transmission:  0.6848  0.7455
 The ratio of these values is more reliable than their absolute values!
 Additional spherical absorption correction applied with mu*r =  0.2000
 Lambda/2 correction factor = 0.0015
;
_exptl_crystal_colour Needle
_exptl_crystal_density_diffrn 1.354
_exptl_crystal_density_method 'not measured'
_exptl_crystal_description Red
_exptl_crystal_F_000 3016
_exptl_crystal_size_max 0.480
_exptl_crystal_size_mid 0.300
_exptl_crystal_size_min 0.240
_refine_diff_density_max 0.990
_refine_diff_density_min -0.451
_refine_diff_density_rms 0.068
_refine_ls_extinction_method none
_refine_ls_goodness_of_fit_ref 1.024
_refine_ls_hydrogen_treatment mixed
_refine_ls_matrix_type full
_refine_ls_number_parameters 891
_refine_ls_number_reflns 15592
_refine_ls_number_restraints 0
_refine_ls_restrained_S_all 1.024
_refine_ls_R_factor_all 0.0650
_refine_ls_R_factor_gt 0.0429
_refine_ls_shift/su_max 0.001
_refine_ls_shift/su_mean 0.000
_refine_ls_structure_factor_coef Fsqd
_refine_ls_weighting_details 'w=1/[\s^2^(Fo^2^)+(0.0552P)^2^+7.1710P] where P=(Fo^2^+2Fc^2^)/3'
_refine_ls_weighting_scheme calc
_refine_ls_wR_factor_gt 0.1071
_refine_ls_wR_factor_ref 0.1204
_reflns_Friedel_coverage 0.000
_reflns_number_gt 11749
_reflns_number_total 15592
_reflns_threshold_expression 'I > 2\s(I)'
_cod_data_source_file ja508244x_si_002.cif
_cod_data_source_block 2Tol
_cod_depositor_comments
;
The following automatic conversions were performed:

'_chemical_melting_point' value 'not determined' was changed to '?' -
the value is undefined or not given.

Automatic conversion script
Id: cif_fix_values 2935 2014-11-11 08:27:57Z andrius 
;
_cod_database_code 4123114
_shelx_space_group_comment
;
The symmetry employed for this shelxl refinement is uniquely defined
by the following loop, which should always be used as a source of
symmetry information in preference to the above space-group names.
They are only intended as comments.
;
_shelx_estimated_absorpt_t_min 0.715
_shelx_estimated_absorpt_t_max 0.841
_shelxl_version_number 2013-3

loop_
_space_group_symop_operation_xyz
'x, y, z'
'-x+1/2, y+1/2, -z+1/2'
'-x, -y, -z'
'x-1/2, -y-1/2, z-1/2'

loop_
_atom_site_label
_atom_site_type_symbol
_atom_site_fract_x
_atom_site_fract_y
_atom_site_fract_z
_atom_site_U_iso_or_equiv
_atom_site_adp_type
_atom_site_occupancy
_atom_site_site_symmetry_order
_atom_site_calc_flag
_atom_site_refinement_flags_posn
_atom_site_refinement_flags_adp
Mn1 Mn 0.11749(2) 0.12057(2) 0.86213(2) 0.02434(9) Uani 1 1 d . .
Mn2 Mn 0.27902(2) 0.15076(2) 0.78403(2) 0.02619(10) Uani 1 1 d . .
Mn3 Mn 0.03267(2) 0.22406(2) 0.78152(2) 0.02405(9) Uani 1 1 d . .
Mn4 Mn 0.25541(2) 0.27045(2) 0.84600(2) 0.02458(9) Uani 1 1 d . .
N1 N 0.00292(13) 0.17091(9) 0.86529(12) 0.0274(5) Uani 1 1 d . .
N2 N 0.14651(13) 0.12263(8) 0.75396(10) 0.0244(4) Uani 1 1 d . .
N3 N 0.12414(14) 0.17732(8) 0.72974(11) 0.0261(4) Uani 1 1 d . .
N4 N 0.06418(13) 0.30141(8) 0.81001(10) 0.0235(4) Uani 1 1 d . .
N5 N 0.33012(14) 0.22900(9) 0.77014(12) 0.0281(5) Uani 1 1 d . .
N6 N 0.24649(13) 0.15214(8) 0.89375(10) 0.0245(4) Uani 1 1 d . .
N7 N 0.22126(14) 0.20752(9) 0.90998(11) 0.0260(4) Uani 1 1 d . .
N8 N 0.15716(13) 0.31655(8) 0.79846(11) 0.0243(4) Uani 1 1 d . .
N10 N 0.09865(14) 0.04167(9) 0.90833(11) 0.0277(5) Uani 1 1 d . .
N20 N 0.38279(15) 0.10014(10) 0.73639(12) 0.0345(5) Uani 1 1 d . .
N30 N -0.09030(14) 0.23202(9) 0.71259(12) 0.0313(5) Uani 1 1 d . .
N40 N 0.35990(15) 0.31519(9) 0.91204(12) 0.0329(5) Uani 1 1 d . .
C11 C -0.08480(16) 0.14776(11) 0.86682(13) 0.0270(5) Uani 1 1 d . .
C12 C -0.14756(18) 0.16456(12) 0.91403(15) 0.0346(6) Uani 1 1 d . .
H12A H -0.1307 0.1914 0.9470 0.042 Uiso 1 1 calc R U
C13 C -0.23419(19) 0.14251(13) 0.91331(17) 0.0426(7) Uani 1 1 d . .
H13A H -0.2752 0.1542 0.9463 0.051 Uiso 1 1 calc R U
C14 C -0.26217(19) 0.10392(13) 0.86572(19) 0.0462(8) Uani 1 1 d . .
C15 C -0.19946(19) 0.08613(12) 0.82008(17) 0.0400(7) Uani 1 1 d . .
H15A H -0.2164 0.0590 0.7876 0.048 Uiso 1 1 calc R U
C16 C -0.11224(18) 0.10729(11) 0.82100(14) 0.0319(6) Uani 1 1 d . .
H16A H -0.0704 0.0938 0.7896 0.038 Uiso 1 1 calc R U
C17 C -0.3582(2) 0.08131(17) 0.8641(3) 0.0744(13) Uani 1 1 d . .
H17A H -0.3923 0.0986 0.9000 0.112 Uiso 1 1 calc R U
H17B H -0.3557 0.0424 0.8722 0.112 Uiso 1 1 calc R U
H17C H -0.3883 0.0884 0.8191 0.112 Uiso 1 1 calc R U
C21 C 0.10210(16) 0.08108(10) 0.71701(13) 0.0265(5) Uani 1 1 d . .
C22 C 0.03577(18) 0.08999(12) 0.66462(14) 0.0335(6) Uani 1 1 d . .
H22A H 0.0222 0.1258 0.6503 0.040 Uiso 1 1 calc R U
C23 C -0.0104(2) 0.04737(14) 0.63338(18) 0.0494(8) Uani 1 1 d . .
H23A H -0.0556 0.0543 0.5981 0.059 Uiso 1 1 calc R U
C24 C 0.0083(3) -0.00488(15) 0.6527(2) 0.0607(10) Uani 1 1 d . .
H24A H -0.0249 -0.0339 0.6319 0.073 Uiso 1 1 calc R U
C25 C 0.0759(3) -0.01476(13) 0.70276(18) 0.0522(8) Uani 1 1 d . .
H25A H 0.0899 -0.0508 0.7157 0.063 Uiso 1 1 calc R U
C26 C 0.1234(2) 0.02734(11) 0.73424(15) 0.0365(6) Uani 1 1 d . .
H26A H 0.1707 0.0199 0.7677 0.044 Uiso 1 1 calc R U
C31 C 0.16318(16) 0.19156(11) 0.66853(13) 0.0266(5) Uani 1 1 d . .
C32 C 0.21807(18) 0.15814(12) 0.63055(13) 0.0324(6) Uani 1 1 d . .
H32A H 0.2262 0.1215 0.6436 0.039 Uiso 1 1 calc R U
C33 C 0.2610(2) 0.17812(14) 0.57364(15) 0.0436(7) Uani 1 1 d . .
H33A H 0.3003 0.1552 0.5497 0.052 Uiso 1 1 calc R U
C34 C 0.2478(3) 0.23009(15) 0.55161(16) 0.0538(9) Uani 1 1 d . .
H34A H 0.2770 0.2432 0.5125 0.065 Uiso 1 1 calc R U
C35 C 0.1908(2) 0.26323(14) 0.58768(16) 0.0479(8) Uani 1 1 d . .
H35A H 0.1806 0.2993 0.5728 0.057 Uiso 1 1 calc R U
C36 C 0.1489(2) 0.24473(12) 0.64442(14) 0.0344(6) Uani 1 1 d . .
H36A H 0.1097 0.2680 0.6679 0.041 Uiso 1 1 calc R U
C41 C 0.01959(16) 0.33534(10) 0.85249(12) 0.0246(5) Uani 1 1 d . .
C42 C 0.05667(19) 0.38264(11) 0.88215(14) 0.0336(6) Uani 1 1 d . .
H42A H 0.1157 0.3938 0.8708 0.040 Uiso 1 1 calc R U
C43 C 0.0091(2) 0.41330(13) 0.92750(16) 0.0436(7) Uani 1 1 d . .
H43A H 0.0369 0.4444 0.9477 0.052 Uiso 1 1 calc R U
C44 C -0.0778(2) 0.39987(14) 0.94416(16) 0.0463(8) Uani 1 1 d . .
H44A H -0.1103 0.4214 0.9749 0.056 Uiso 1 1 calc R U
C45 C -0.11612(19) 0.35416(14) 0.91478(15) 0.0416(7) Uani 1 1 d . .
H45A H -0.1761 0.3444 0.9255 0.050 Uiso 1 1 calc R U
C46 C -0.06984(17) 0.32204(12) 0.87010(13) 0.0307(6) Uani 1 1 d . .
H46A H -0.0983 0.2908 0.8510 0.037 Uiso 1 1 calc R U
C51 C 0.42379(16) 0.23950(11) 0.78069(14) 0.0285(5) Uani 1 1 d . .
C52 C 0.47173(17) 0.21693(12) 0.83740(15) 0.0339(6) Uani 1 1 d . .
H52A H 0.4411 0.1937 0.8673 0.041 Uiso 1 1 calc R U
C53 C 0.56244(18) 0.22775(13) 0.85072(16) 0.0399(7) Uani 1 1 d . .
H53A H 0.5927 0.2123 0.8901 0.048 Uiso 1 1 calc R U
C54 C 0.61069(19) 0.26057(14) 0.80807(17) 0.0453(8) Uani 1 1 d . .
C55 C 0.5640(2) 0.28266(14) 0.75175(16) 0.0459(8) Uani 1 1 d . .
H55A H 0.5954 0.3052 0.7215 0.055 Uiso 1 1 calc R U
C56 C 0.47232(18) 0.27281(12) 0.73817(15) 0.0370(6) Uani 1 1 d . .
H56A H 0.4422 0.2890 0.6993 0.044 Uiso 1 1 calc R U
C57 C 0.7097(2) 0.27165(18) 0.8239(2) 0.0662(11) Uani 1 1 d . .
H57A H 0.7298 0.2523 0.8658 0.099 Uiso 1 1 calc R U
H57B H 0.7189 0.3104 0.8309 0.099 Uiso 1 1 calc R U
H57C H 0.7451 0.2595 0.7855 0.099 Uiso 1 1 calc R U
C61 C 0.31956(16) 0.13036(11) 0.93364(13) 0.0273(5) Uani 1 1 d . .
C62 C 0.35166(18) 0.07939(11) 0.91563(14) 0.0333(6) Uani 1 1 d . .
H62A H 0.3206 0.0596 0.8799 0.040 Uiso 1 1 calc R U
C63 C 0.4274(2) 0.05750(14) 0.94884(17) 0.0457(8) Uani 1 1 d . .
H63A H 0.4487 0.0232 0.9353 0.055 Uiso 1 1 calc R U
C64 C 0.4728(2) 0.08500(15) 1.00176(17) 0.0491(8) Uani 1 1 d . .
H64A H 0.5254 0.0699 1.0242 0.059 Uiso 1 1 calc R U
C65 C 0.44117(19) 0.13380(13) 1.02128(15) 0.0411(7) Uani 1 1 d . .
H65A H 0.4719 0.1525 1.0580 0.049 Uiso 1 1 calc R U
C66 C 0.36441(18) 0.15698(12) 0.98849(14) 0.0333(6) Uani 1 1 d . .
H66A H 0.3428 0.1908 1.0035 0.040 Uiso 1 1 calc R U
C71 C 0.16375(16) 0.21307(10) 0.96305(12) 0.0246(5) Uani 1 1 d . .
C72 C 0.12315(17) 0.26423(11) 0.97134(13) 0.0290(5) Uani 1 1 d . .
H72A H 0.1437 0.2937 0.9451 0.035 Uiso 1 1 calc R U
C73 C 0.05502(18) 0.27283(12) 1.01601(14) 0.0349(6) Uani 1 1 d . .
H73A H 0.0276 0.3074 1.0185 0.042 Uiso 1 1 calc R U
C74 C 0.02620(18) 0.23131(13) 1.05729(14) 0.0377(7) Uani 1 1 d . .
H74A H -0.0221 0.2367 1.0871 0.045 Uiso 1 1 calc R U
C75 C 0.06929(19) 0.18187(12) 1.05408(14) 0.0367(6) Uani 1 1 d . .
H75A H 0.0520 0.1537 1.0838 0.044 Uiso 1 1 calc R U
C76 C 0.13736(18) 0.17223(11) 1.00840(13) 0.0295(6) Uani 1 1 d . .
H76A H 0.1661 0.1380 1.0078 0.035 Uiso 1 1 calc R U
C81 C 0.16766(16) 0.35462(10) 0.74893(12) 0.0246(5) Uani 1 1 d . .
C82 C 0.25714(18) 0.36704(11) 0.72898(15) 0.0342(6) Uani 1 1 d . .
H82A H 0.3077 0.3500 0.7519 0.041 Uiso 1 1 calc R U
C83 C 0.2716(2) 0.40331(13) 0.67697(16) 0.0419(7) Uani 1 1 d . .
H83A H 0.3318 0.4100 0.6640 0.050 Uiso 1 1 calc R U
C84 C 0.2002(2) 0.43010(13) 0.64340(16) 0.0439(7) Uani 1 1 d . .
H84A H 0.2106 0.4550 0.6076 0.053 Uiso 1 1 calc R U
C85 C 0.1135(2) 0.41972(13) 0.66327(15) 0.0421(7) Uani 1 1 d . .
H85A H 0.0640 0.4383 0.6410 0.051 Uiso 1 1 calc R U
C86 C 0.09622(18) 0.38307(11) 0.71475(14) 0.0308(6) Uani 1 1 d . .
H86A H 0.0355 0.3771 0.7271 0.037 Uiso 1 1 calc R U
C102 C 0.03171(18) 0.00816(12) 0.88722(15) 0.0348(6) Uani 1 1 d . .
H10A H -0.0076 0.0189 0.8496 0.042 Uiso 1 1 calc R U
C103 C 0.01720(19) -0.04109(12) 0.91743(16) 0.0377(6) Uani 1 1 d . .
H10B H -0.0317 -0.0634 0.9015 0.045 Uiso 1 1 calc R U
C104 C 0.0746(2) -0.05735(12) 0.97090(15) 0.0386(7) Uani 1 1 d . .
H10C H 0.0668 -0.0915 0.9919 0.046 Uiso 1 1 calc R U
C105 C 0.1434(2) -0.02362(12) 0.99369(15) 0.0388(7) Uani 1 1 d . .
H10D H 0.1837 -0.0340 1.0308 0.047 Uiso 1 1 calc R U
C106 C 0.15314(18) 0.02536(11) 0.96198(14) 0.0321(6) Uani 1 1 d . .
H10E H 0.2003 0.0487 0.9785 0.039 Uiso 1 1 calc R U
C202 C 0.3852(2) 0.04686(13) 0.73750(18) 0.0486(8) Uani 1 1 d . .
H20A H 0.3438 0.0285 0.7652 0.058 Uiso 1 1 calc R U
C203 C 0.4440(3) 0.01657(15) 0.7010(2) 0.0640(11) Uani 1 1 d . .
H20B H 0.4429 -0.0216 0.7036 0.077 Uiso 1 1 calc R U
C204 C 0.5040(3) 0.04200(16) 0.6610(2) 0.0642(11) Uani 1 1 d . .
H20C H 0.5453 0.0218 0.6353 0.077 Uiso 1 1 calc R U
C205 C 0.5037(3) 0.09744(16) 0.6582(2) 0.0613(10) Uani 1 1 d . .
H20D H 0.5447 0.1163 0.6308 0.074 Uiso 1 1 calc R U
C206 C 0.4423(2) 0.12486(14) 0.69658(18) 0.0468(8) Uani 1 1 d . .
H20E H 0.4419 0.1631 0.6948 0.056 Uiso 1 1 calc R U
C302 C -0.1183(2) 0.28101(12) 0.69293(15) 0.0388(7) Uani 1 1 d . .
H30A H -0.0823 0.3113 0.7063 0.047 Uiso 1 1 calc R U
C303 C -0.1976(2) 0.28931(13) 0.65392(17) 0.0460(8) Uani 1 1 d . .
H30B H -0.2151 0.3247 0.6402 0.055 Uiso 1 1 calc R U
C304 C -0.2510(2) 0.24579(14) 0.63506(16) 0.0465(8) Uani 1 1 d . .
H30C H -0.3065 0.2507 0.6091 0.056 Uiso 1 1 calc R U
C305 C -0.2229(2) 0.19553(14) 0.65429(17) 0.0476(8) Uani 1 1 d . .
H30D H -0.2584 0.1648 0.6418 0.057 Uiso 1 1 calc R U
C306 C -0.1420(2) 0.18996(12) 0.69215(16) 0.0408(7) Uani 1 1 d . .
H30E H -0.1220 0.1547 0.7043 0.049 Uiso 1 1 calc R U
C402 C 0.3681(2) 0.30054(13) 0.97773(16) 0.0428(7) Uani 1 1 d . .
H40A H 0.3182 0.2828 0.9971 0.051 Uiso 1 1 calc R U
C403 C 0.4451(2) 0.30968(15) 1.01929(18) 0.0553(9) Uani 1 1 d . .
H40B H 0.4478 0.2980 1.0657 0.066 Uiso 1 1 calc R U
C404 C 0.5168(2) 0.33558(16) 0.99311(18) 0.0566(9) Uani 1 1 d . .
H40C H 0.5706 0.3420 1.0207 0.068 Uiso 1 1 calc R U
C405 C 0.5099(2) 0.35222(14) 0.92585(19) 0.0507(8) Uani 1 1 d . .
H40D H 0.5584 0.3711 0.9063 0.061 Uiso 1 1 calc R U
C406 C 0.4311(2) 0.34093(12) 0.88719(17) 0.0419(7) Uani 1 1 d . .
H40E H 0.4272 0.3520 0.8405 0.050 Uiso 1 1 calc R U
N1S N 0.8052(2) 0.93388(14) 0.85008(19) 0.0663(9) Uani 1 1 d . .
C4S C 0.7183(3) 0.93832(15) 0.8620(2) 0.0590(9) Uani 1 1 d . .
H4SA H 0.7016 0.9440 0.9079 0.071 Uiso 1 1 calc R U
C3S C 0.6509(2) 0.93507(15) 0.8112(2) 0.0590(9) Uani 1 1 d . .
H3SA H 0.5892 0.9387 0.8225 0.071 Uiso 1 1 calc R U
C2S C 0.6715(3) 0.92678(16) 0.7456(2) 0.0630(10) Uani 1 1 d . .
H2SA H 0.6255 0.9237 0.7099 0.076 Uiso 1 1 calc R U
C5S C 0.8255(3) 0.92682(19) 0.7861(3) 0.0780(13) Uani 1 1 d . .
H5SA H 0.8878 0.9242 0.7761 0.094 Uiso 1 1 calc R U
C12S C 0.2449(4) 0.9904(3) 0.4236(3) 0.110(2) Uani 1 1 d . .
H12B H 0.2548 1.0027 0.3784 0.133 Uiso 1 1 calc R U
C1S C 0.7612(4) 0.9229(2) 0.7324(2) 0.0827(14) Uani 1 1 d . .
H1SA H 0.7793 0.9176 0.6868 0.099 Uiso 1 1 calc R U
C11S C 0.1989(4) 1.0045(3) 0.5366(4) 0.114(2) Uani 1 1 d . .
H11A H 0.1778 1.0251 0.5737 0.137 Uiso 1 1 calc R U
N7S N 0.2270(4) 0.9518(3) 0.5454(3) 0.1278(18) Uani 1 1 d . .
C9S C 0.2034(4) 1.0277(2) 0.4651(5) 0.136(3) Uani 1 1 d . .
H90A H 0.1815 1.0621 0.4508 0.164 Uiso 1 1 calc R U
C8S C 0.2720(4) 0.9424(3) 0.4361(3) 0.107(2) Uani 1 1 d . .
H8SA H 0.3002 0.9216 0.4022 0.128 Uiso 1 1 calc R U
C10S C 0.2608(4) 0.9243(3) 0.4921(4) 0.114(2) Uani 1 1 d . .
H10F H 0.2769 0.8877 0.4999 0.136 Uiso 1 1 calc R U
H1A H 0.0091(18) 0.1935(12) 0.9007(15) 0.026(7) Uiso 1 1 d . .
H5A H 0.307(2) 0.2420(13) 0.7331(17) 0.043(9) Uiso 1 1 d . .

loop_
_atom_site_aniso_label
_atom_site_aniso_U_11
_atom_site_aniso_U_22
_atom_site_aniso_U_33
_atom_site_aniso_U_23
_atom_site_aniso_U_13
_atom_site_aniso_U_12
Mn1 0.02282(17) 0.0263(2) 0.02380(19) 0.00464(15) -0.00002(14) -0.00239(14)
Mn2 0.02238(17) 0.0303(2) 0.0260(2) -0.00066(16) 0.00171(14) -0.00118(15)
Mn3 0.02195(17) 0.0240(2) 0.02596(19) 0.00179(15) -0.00069(14) -0.00095(14)
Mn4 0.02179(17) 0.0257(2) 0.02605(19) 0.00428(16) -0.00115(14) -0.00075(14)
N1 0.0225(10) 0.0319(12) 0.0276(11) 0.0003(10) 0.0001(8) -0.0013(9)
N2 0.0269(10) 0.0241(11) 0.0222(10) 0.0022(8) -0.0010(8) -0.0006(8)
N3 0.0306(10) 0.0220(11) 0.0257(11) 0.0024(9) 0.0026(8) -0.0012(8)
N4 0.0210(9) 0.0230(11) 0.0266(11) 0.0023(9) 0.0018(8) -0.0015(8)
N5 0.0216(10) 0.0349(13) 0.0279(11) 0.0041(10) 0.0007(8) -0.0001(9)
N6 0.0268(10) 0.0224(11) 0.0239(10) 0.0009(8) -0.0031(8) 0.0004(8)
N7 0.0278(10) 0.0241(11) 0.0260(11) 0.0027(9) -0.0003(8) 0.0004(8)
N8 0.0196(9) 0.0251(11) 0.0280(11) 0.0035(9) -0.0001(8) -0.0008(8)
N10 0.0297(10) 0.0262(12) 0.0275(11) 0.0043(9) 0.0057(9) -0.0008(9)
N20 0.0358(12) 0.0353(14) 0.0326(12) -0.0007(10) 0.0036(10) 0.0036(10)
N30 0.0284(11) 0.0325(13) 0.0326(12) 0.0013(10) -0.0032(9) 0.0000(9)
N40 0.0325(11) 0.0318(13) 0.0338(12) 0.0021(10) -0.0048(9) -0.0049(9)
C11 0.0248(11) 0.0285(14) 0.0277(13) 0.0076(11) 0.0001(10) 0.0013(10)
C12 0.0338(14) 0.0361(16) 0.0343(15) 0.0031(12) 0.0042(11) 0.0040(11)
C13 0.0304(14) 0.0444(18) 0.0541(19) 0.0086(15) 0.0138(13) 0.0056(12)
C14 0.0287(14) 0.0373(18) 0.073(2) 0.0127(16) 0.0042(14) 0.0000(12)
C15 0.0348(14) 0.0326(16) 0.0520(18) 0.0027(14) -0.0055(13) -0.0049(12)
C16 0.0307(13) 0.0317(15) 0.0333(14) 0.0014(12) 0.0012(11) -0.0003(11)
C17 0.0322(17) 0.059(3) 0.133(4) 0.003(2) 0.014(2) -0.0101(16)
C21 0.0252(11) 0.0286(14) 0.0260(12) -0.0011(10) 0.0029(10) -0.0025(10)
C22 0.0335(13) 0.0306(15) 0.0358(15) 0.0000(12) -0.0048(11) -0.0005(11)
C23 0.0465(17) 0.047(2) 0.053(2) -0.0063(16) -0.0158(15) -0.0104(15)
C24 0.072(2) 0.040(2) 0.068(2) -0.0098(18) -0.0169(19) -0.0196(17)
C25 0.076(2) 0.0239(16) 0.056(2) -0.0043(14) -0.0036(18) -0.0035(15)
C26 0.0458(16) 0.0300(15) 0.0335(15) 0.0016(12) -0.0010(12) 0.0023(12)
C31 0.0265(12) 0.0301(14) 0.0228(12) 0.0009(10) -0.0024(9) -0.0050(10)
C32 0.0324(13) 0.0384(16) 0.0263(13) 0.0017(12) 0.0007(11) -0.0002(11)
C33 0.0436(16) 0.055(2) 0.0326(15) 0.0011(14) 0.0110(13) 0.0012(14)
C34 0.070(2) 0.062(2) 0.0310(16) 0.0102(16) 0.0197(15) -0.0139(18)
C35 0.068(2) 0.0388(18) 0.0364(16) 0.0123(14) 0.0014(15) -0.0093(15)
C36 0.0454(15) 0.0313(15) 0.0265(13) 0.0013(11) 0.0013(12) -0.0047(12)
C41 0.0244(11) 0.0282(14) 0.0212(12) 0.0058(10) -0.0001(9) 0.0014(10)
C42 0.0384(14) 0.0286(15) 0.0342(14) 0.0018(12) 0.0048(11) -0.0008(11)
C43 0.0577(19) 0.0327(16) 0.0406(17) -0.0035(13) 0.0049(14) 0.0044(14)
C44 0.0507(18) 0.051(2) 0.0383(17) -0.0010(15) 0.0091(14) 0.0181(15)
C45 0.0314(14) 0.062(2) 0.0322(15) 0.0057(14) 0.0057(12) 0.0083(13)
C46 0.0252(12) 0.0391(16) 0.0276(13) 0.0036(12) -0.0005(10) 0.0022(11)
C51 0.0223(11) 0.0305(14) 0.0329(14) -0.0014(11) 0.0034(10) 0.0004(10)
C52 0.0267(12) 0.0380(16) 0.0371(15) 0.0064(12) 0.0016(11) -0.0032(11)
C53 0.0284(13) 0.0489(18) 0.0421(16) 0.0080(14) -0.0023(12) 0.0015(12)
C54 0.0276(14) 0.059(2) 0.0500(18) 0.0045(16) 0.0041(13) -0.0065(13)
C55 0.0345(15) 0.061(2) 0.0423(17) 0.0103(15) 0.0072(13) -0.0125(14)
C56 0.0326(13) 0.0458(18) 0.0329(15) 0.0070(13) 0.0057(11) -0.0005(12)
C57 0.0331(16) 0.095(3) 0.070(3) 0.018(2) -0.0011(16) -0.0142(18)
C61 0.0259(12) 0.0307(14) 0.0254(12) 0.0057(11) 0.0027(10) -0.0011(10)
C62 0.0384(14) 0.0300(15) 0.0314(14) 0.0014(12) 0.0014(11) 0.0047(11)
C63 0.0470(17) 0.0418(19) 0.0485(19) 0.0038(15) 0.0050(14) 0.0173(14)
C64 0.0423(16) 0.061(2) 0.0433(18) 0.0120(16) -0.0053(14) 0.0192(15)
C65 0.0356(15) 0.053(2) 0.0338(15) 0.0023(14) -0.0096(12) 0.0006(13)
C66 0.0332(13) 0.0365(16) 0.0297(14) -0.0006(12) -0.0033(11) 0.0012(11)
C71 0.0234(11) 0.0290(14) 0.0210(12) 0.0004(10) -0.0054(9) -0.0019(9)
C72 0.0320(13) 0.0310(14) 0.0236(12) 0.0020(11) -0.0039(10) 0.0004(11)
C73 0.0339(14) 0.0413(17) 0.0288(14) -0.0006(12) -0.0050(11) 0.0063(12)
C74 0.0294(13) 0.055(2) 0.0291(14) -0.0029(13) 0.0032(11) -0.0016(12)
C75 0.0407(15) 0.0424(17) 0.0269(14) 0.0042(12) 0.0000(11) -0.0137(13)
C76 0.0345(13) 0.0278(14) 0.0259(13) 0.0010(11) -0.0018(10) -0.0063(11)
C81 0.0277(12) 0.0226(13) 0.0235(12) 0.0000(10) 0.0008(9) -0.0036(9)
C82 0.0311(13) 0.0343(16) 0.0369(15) 0.0061(12) -0.0006(11) -0.0069(11)
C83 0.0409(15) 0.0438(18) 0.0419(17) 0.0059(14) 0.0111(13) -0.0137(13)
C84 0.0552(18) 0.0378(17) 0.0394(17) 0.0155(14) 0.0087(14) -0.0083(14)
C85 0.0504(17) 0.0391(17) 0.0367(16) 0.0151(13) -0.0008(13) 0.0041(13)
C86 0.0330(13) 0.0291(14) 0.0304(14) 0.0065(11) 0.0027(11) -0.0016(11)
C102 0.0308(13) 0.0342(16) 0.0392(15) 0.0051(12) -0.0009(11) -0.0022(11)
C103 0.0340(14) 0.0310(16) 0.0484(17) 0.0012(13) 0.0040(12) -0.0057(11)
C104 0.0468(16) 0.0291(15) 0.0409(16) 0.0085(13) 0.0125(13) 0.0010(12)
C105 0.0458(16) 0.0372(17) 0.0334(15) 0.0083(13) 0.0012(12) 0.0036(13)
C106 0.0347(13) 0.0315(15) 0.0302(14) 0.0003(11) 0.0024(11) -0.0024(11)
C202 0.0578(19) 0.0387(18) 0.0507(19) -0.0012(15) 0.0179(16) 0.0002(15)
C203 0.086(3) 0.038(2) 0.070(3) -0.0048(18) 0.027(2) 0.0116(18)
C204 0.065(2) 0.055(2) 0.075(3) -0.014(2) 0.029(2) 0.0169(18)
C205 0.062(2) 0.056(2) 0.069(2) -0.0058(19) 0.0356(19) -0.0028(18)
C206 0.0493(18) 0.0391(18) 0.054(2) -0.0034(15) 0.0202(15) -0.0005(14)
C302 0.0401(15) 0.0332(16) 0.0422(16) 0.0018(13) -0.0060(13) -0.0014(12)
C303 0.0484(17) 0.0403(18) 0.0479(18) 0.0053(14) -0.0119(14) 0.0084(14)
C304 0.0353(15) 0.059(2) 0.0440(18) 0.0002(16) -0.0123(13) 0.0061(14)
C305 0.0410(16) 0.049(2) 0.0514(19) -0.0007(15) -0.0126(14) -0.0095(14)
C306 0.0394(15) 0.0342(16) 0.0479(18) 0.0037(13) -0.0078(13) -0.0014(12)
C402 0.0439(16) 0.0455(18) 0.0383(16) 0.0000(14) -0.0035(13) -0.0137(14)
C403 0.059(2) 0.065(2) 0.0400(18) 0.0014(17) -0.0129(15) -0.0149(18)
C404 0.0492(19) 0.071(3) 0.048(2) -0.0013(18) -0.0121(15) -0.0175(17)
C405 0.0409(16) 0.049(2) 0.062(2) 0.0028(17) -0.0029(15) -0.0169(14)
C406 0.0436(16) 0.0391(17) 0.0422(17) 0.0042(14) -0.0045(13) -0.0094(13)
N1S 0.060(2) 0.061(2) 0.075(2) 0.0106(18) -0.0197(17) -0.0109(16)
C4S 0.067(2) 0.051(2) 0.058(2) -0.0007(18) -0.0062(18) -0.0098(18)
C3S 0.0499(19) 0.054(2) 0.072(3) -0.0088(19) -0.0072(18) -0.0072(16)
C2S 0.070(2) 0.059(2) 0.059(2) -0.0068(19) -0.0213(19) -0.0009(19)
C5S 0.052(2) 0.080(3) 0.103(4) 0.002(3) 0.006(2) 0.000(2)
C12S 0.090(4) 0.135(6) 0.103(4) 0.070(4) -0.025(3) -0.041(4)
C1S 0.096(4) 0.099(4) 0.054(2) -0.006(2) 0.011(2) 0.002(3)
C11S 0.082(4) 0.090(4) 0.173(7) -0.008(4) 0.025(4) 0.009(3)
N7S 0.113(4) 0.141(5) 0.129(5) 0.011(4) -0.001(4) 0.007(4)
C9S 0.066(3) 0.066(4) 0.273(11) 0.042(5) -0.038(5) -0.023(3)
C8S 0.083(4) 0.142(6) 0.096(4) 0.044(4) 0.003(3) -0.024(4)
C10S 0.090(4) 0.140(6) 0.109(5) -0.003(5) -0.009(4) 0.004(4)

loop_
_atom_type_symbol
_atom_type_description
_atom_type_scat_dispersion_real
_atom_type_scat_dispersion_imag
_atom_type_scat_source
C C 0.0033 0.0016 'International Tables Vol C Tables 4.2.6.8 and 6.1.1.4'
H H 0.0000 0.0000 'International Tables Vol C Tables 4.2.6.8 and 6.1.1.4'
N N 0.0061 0.0033 'International Tables Vol C Tables 4.2.6.8 and 6.1.1.4'
Mn Mn 0.3368 0.7283 'International Tables Vol C Tables 4.2.6.8 and 6.1.1.4'

loop_
_geom_angle_atom_site_label_1
_geom_angle_atom_site_label_2
_geom_angle_atom_site_label_3
_geom_angle
N1 Mn1 N6 118.84(9)
N1 Mn1 N2 102.15(8)
N6 Mn1 N2 93.29(8)
N1 Mn1 N10 113.75(8)
N6 Mn1 N10 110.02(8)
N2 Mn1 N10 117.22(8)
N1 Mn1 Mn2 121.86(6)
N6 Mn1 Mn2 47.82(6)
N2 Mn1 Mn2 45.53(5)
N10 Mn1 Mn2 123.88(6)
N1 Mn1 Mn3 41.39(6)
N6 Mn1 Mn3 99.70(6)
N2 Mn1 Mn3 66.37(6)
N10 Mn1 Mn3 149.46(6)
Mn2 Mn1 Mn3 81.514(14)
N5 Mn2 N2 126.60(8)
N5 Mn2 N6 101.86(8)
N2 Mn2 N6 91.84(8)
N5 Mn2 N20 102.13(9)
N2 Mn2 N20 109.98(9)
N6 Mn2 N20 126.79(8)
N5 Mn2 N3 91.57(8)
N2 Mn2 N3 35.06(7)
N6 Mn2 N3 99.48(7)
N20 Mn2 N3 126.41(8)
N5 Mn2 Mn1 126.64(6)
N2 Mn2 Mn1 46.66(6)
N6 Mn2 Mn1 45.24(5)
N20 Mn2 Mn1 130.94(7)
N3 Mn2 Mn1 63.67(5)
N5 Mn2 Mn4 41.05(6)
N2 Mn2 Mn4 106.86(6)
N6 Mn2 Mn4 65.97(5)
N20 Mn2 Mn4 139.99(6)
N3 Mn2 Mn4 78.90(5)
Mn1 Mn2 Mn4 86.400(14)
N4 Mn3 N3 120.76(8)
N4 Mn3 N1 114.83(9)
N3 Mn3 N1 100.74(8)
N4 Mn3 N30 104.46(8)
N3 Mn3 N30 106.70(8)
N1 Mn3 N30 108.83(8)
N4 Mn3 Mn1 122.45(6)
N3 Mn3 Mn1 63.05(6)
N1 Mn3 Mn1 40.11(6)
N30 Mn3 Mn1 130.75(6)
N8 Mn4 N7 120.58(8)
N8 Mn4 N5 109.50(9)
N7 Mn4 N5 101.55(9)
N8 Mn4 N40 115.83(9)
N7 Mn4 N40 101.94(8)
N5 Mn4 N40 105.65(8)
N8 Mn4 Mn2 115.73(6)
N7 Mn4 Mn2 64.31(6)
N5 Mn4 Mn2 40.06(6)
N40 Mn4 Mn2 125.70(6)
C11 N1 Mn1 119.68(17)
C11 N1 Mn3 118.83(16)
Mn1 N1 Mn3 98.50(9)
C21 N2 N3 114.99(19)
C21 N2 Mn2 141.43(17)
N3 N2 Mn2 88.54(13)
C21 N2 Mn1 111.84(15)
N3 N2 Mn1 106.37(14)
Mn2 N2 Mn1 87.82(7)
C31 N3 N2 114.4(2)
C31 N3 Mn3 125.33(17)
N2 N3 Mn3 120.06(14)
C31 N3 Mn2 91.25(14)
N2 N3 Mn2 56.40(10)
Mn3 N3 Mn2 122.08(9)
C41 N4 N8 114.79(19)
C41 N4 Mn3 129.12(16)
N8 N4 Mn3 113.92(14)
C51 N5 Mn2 120.38(17)
C51 N5 Mn4 110.02(17)
Mn2 N5 Mn4 98.90(9)
C61 N6 N7 115.97(19)
C61 N6 Mn1 132.18(17)
N7 N6 Mn1 100.14(13)
C61 N6 Mn2 109.39(15)
N7 N6 Mn2 107.01(13)
Mn1 N6 Mn2 86.95(7)
C71 N7 N6 115.4(2)
C71 N7 Mn4 123.54(17)
N6 N7 Mn4 120.38(15)
C81 N8 N4 115.44(18)
C81 N8 Mn4 127.51(16)
N4 N8 Mn4 116.22(14)
C102 N10 C106 117.0(2)
C102 N10 Mn1 122.52(18)
C106 N10 Mn1 120.45(18)
C202 N20 C206 116.6(3)
C202 N20 Mn2 125.3(2)
C206 N20 Mn2 117.7(2)
C302 N30 C306 117.4(2)
C302 N30 Mn3 119.27(18)
C306 N30 Mn3 123.25(19)
C402 N40 C406 116.2(2)
C402 N40 Mn4 116.28(18)
C406 N40 Mn4 123.7(2)
C16 C11 C12 117.1(2)
C16 C11 N1 121.1(2)
C12 C11 N1 121.8(2)
C13 C12 C11 120.9(3)
C14 C13 C12 121.6(3)
C13 C14 C15 117.7(3)
C13 C14 C17 121.1(3)
C15 C14 C17 121.2(3)
C14 C15 C16 121.2(3)
C15 C16 C11 121.5(3)
C22 C21 N2 123.5(2)
C22 C21 C26 117.7(2)
N2 C21 C26 118.8(2)
C23 C22 C21 120.9(3)
C24 C23 C22 120.9(3)
C23 C24 C25 119.3(3)
C24 C25 C26 120.7(3)
C25 C26 C21 120.5(3)
N3 C31 C32 125.2(2)
N3 C31 C36 117.4(2)
C32 C31 C36 117.4(2)
C33 C32 C31 120.5(3)
C34 C33 C32 121.4(3)
C33 C34 C35 118.6(3)
C36 C35 C34 121.1(3)
C35 C36 C31 121.0(3)
N4 C41 C42 124.9(2)
N4 C41 C46 118.8(2)
C42 C41 C46 116.3(2)
C43 C42 C41 121.5(3)
C44 C43 C42 121.6(3)
C43 C44 C45 117.9(3)
C44 C45 C46 122.0(3)
C45 C46 C41 120.7(3)
C56 C51 C52 116.9(2)
C56 C51 N5 123.4(2)
C52 C51 N5 119.7(2)
C53 C52 C51 121.3(3)
C52 C53 C54 121.6(3)
C55 C54 C53 117.3(3)
C55 C54 C57 122.2(3)
C53 C54 C57 120.4(3)
C54 C55 C56 121.8(3)
C55 C56 C51 121.0(3)
C66 C61 C62 117.8(2)
C66 C61 N6 124.3(2)
C62 C61 N6 117.9(2)
C63 C62 C61 121.0(3)
C62 C63 C64 120.6(3)
C65 C64 C63 119.3(3)
C64 C65 C66 121.4(3)
C61 C66 C65 119.9(3)
N7 C71 C76 126.7(2)
N7 C71 C72 117.1(2)
C76 C71 C72 116.2(2)
C73 C72 C71 122.4(3)
C72 C73 C74 120.3(3)
C75 C74 C73 118.6(3)
C74 C75 C76 121.8(3)
C75 C76 C71 120.3(3)
N8 C81 C86 125.0(2)
N8 C81 C82 118.7(2)
C86 C81 C82 116.3(2)
C83 C82 C81 121.2(3)
C82 C83 C84 121.3(3)
C85 C84 C83 118.2(3)
C84 C85 C86 122.1(3)
C85 C86 C81 120.7(2)
N10 C102 C103 123.1(3)
C104 C103 C102 118.9(3)
C103 C104 C105 119.1(3)
C104 C105 C106 119.1(3)
N10 C106 C105 122.8(3)
N20 C202 C203 123.8(3)
C204 C203 C202 119.2(3)
C203 C204 C205 119.0(3)
C204 C205 C206 118.2(3)
N20 C206 C205 123.4(3)
N30 C302 C303 122.5(3)
C304 C303 C302 119.3(3)
C305 C304 C303 118.9(3)
C304 C305 C306 118.9(3)
N30 C306 C305 123.1(3)
N40 C402 C403 123.6(3)
C404 C403 C402 119.4(3)
C403 C404 C405 118.5(3)
C404 C405 C406 118.7(3)
N40 C406 C405 123.6(3)
C5S N1S C4S 116.7(4)
N1S C4S C3S 123.0(4)
C2S C3S C4S 120.4(4)
C3S C2S C1S 117.1(4)
N1S C5S C1S 123.4(4)
C8S C12S C9S 130.8(7)
C2S C1S C5S 119.3(4)
N7S C11S C9S 116.6(6)
C10S N7S C11S 120.1(7)
C12S C9S C11S 108.8(5)
C10S C8S C12S 117.9(8)
C8S C10S N7S 125.5(8)

loop_
_geom_bond_atom_site_label_1
_geom_bond_atom_site_label_2
_geom_bond_distance
Mn1 N1 2.105(2)
Mn1 N6 2.122(2)
Mn1 N2 2.172(2)
Mn1 N10 2.179(2)
Mn1 Mn2 2.9840(5)
Mn1 Mn3 3.2315(5)
Mn2 N5 2.105(2)
Mn2 N2 2.131(2)
Mn2 N6 2.214(2)
Mn2 N20 2.218(2)
Mn2 N3 2.557(2)
Mn2 Mn4 3.2321(6)
Mn3 N4 2.046(2)
Mn3 N3 2.078(2)
Mn3 N1 2.160(2)
Mn3 N30 2.213(2)
Mn4 N8 2.034(2)
Mn4 N7 2.076(2)
Mn4 N5 2.148(2)
Mn4 N40 2.253(2)
N1 C11 1.417(3)
N2 C21 1.402(3)
N2 N3 1.469(3)
N3 C31 1.395(3)
N4 C41 1.371(3)
N4 N8 1.450(3)
N5 C51 1.411(3)
N6 C61 1.406(3)
N6 N7 1.463(3)
N7 C71 1.376(3)
N8 C81 1.365(3)
N10 C102 1.341(3)
N10 C106 1.350(3)
N20 C202 1.323(4)
N20 C206 1.347(4)
N30 C302 1.335(4)
N30 C306 1.342(4)
N40 C402 1.331(4)
N40 C406 1.340(4)
C11 C16 1.391(4)
C11 C12 1.400(4)
C12 C13 1.390(4)
C13 C14 1.382(5)
C14 C15 1.386(5)
C14 C17 1.522(4)
C15 C16 1.389(4)
C21 C22 1.397(4)
C21 C26 1.407(4)
C22 C23 1.383(4)
C23 C24 1.375(5)
C24 C25 1.383(5)
C25 C26 1.385(4)
C31 C32 1.396(4)
C31 C36 1.413(4)
C32 C33 1.395(4)
C33 C34 1.371(5)
C34 C35 1.392(5)
C35 C36 1.371(4)
C41 C42 1.408(4)
C41 C46 1.418(3)
C42 C43 1.383(4)
C43 C44 1.378(5)
C44 C45 1.379(5)
C45 C46 1.385(4)
C51 C56 1.393(4)
C51 C52 1.400(4)
C52 C53 1.377(4)
C53 C54 1.385(4)
C54 C55 1.381(4)
C54 C57 1.504(4)
C55 C56 1.387(4)
C61 C66 1.396(4)
C61 C62 1.402(4)
C62 C63 1.376(4)
C63 C64 1.382(5)
C64 C65 1.359(5)
C65 C66 1.397(4)
C71 C76 1.412(4)
C71 C72 1.417(4)
C72 C73 1.378(4)
C73 C74 1.387(4)
C74 C75 1.385(4)
C75 C76 1.394(4)
C81 C86 1.409(4)
C81 C82 1.428(3)
C82 C83 1.380(4)
C83 C84 1.383(4)
C84 C85 1.378(4)
C85 C86 1.387(4)
C102 C103 1.378(4)
C103 C104 1.371(4)
C104 C105 1.373(4)
C105 C106 1.374(4)
C202 C203 1.373(5)
C203 C204 1.362(5)
C204 C205 1.377(5)
C205 C206 1.381(4)
C302 C303 1.379(4)
C303 C304 1.377(5)
C304 C305 1.361(5)
C305 C306 1.379(4)
C402 C403 1.381(4)
C403 C404 1.359(5)
C404 C405 1.373(5)
C405 C406 1.384(4)
N1S C5S 1.307(6)
N1S C4S 1.319(5)
C4S C3S 1.372(5)
C3S C2S 1.345(5)
C2S C1S 1.363(6)
C5S C1S 1.383(7)
C12S C8S 1.278(9)
C12S C9S 1.390(10)
C11S N7S 1.381(8)
C11S C9S 1.514(10)
N7S C10S 1.356(8)
C8S C10S 1.199(8)

loop_
_geom_torsion_atom_site_label_1
_geom_torsion_atom_site_label_2
_geom_torsion_atom_site_label_3
_geom_torsion_atom_site_label_4
_geom_torsion
C21 N2 N3 C31 -74.2(3)
Mn2 N2 N3 C31 74.17(18)
Mn1 N2 N3 C31 161.46(16)
C21 N2 N3 Mn3 101.1(2)
Mn2 N2 N3 Mn3 -110.63(13)
Mn1 N2 N3 Mn3 -23.33(18)
C21 N2 N3 Mn2 -148.3(2)
Mn1 N2 N3 Mn2 87.29(9)
C61 N6 N7 C71 -84.3(2)
Mn1 N6 N7 C71 63.47(19)
Mn2 N6 N7 C71 153.37(16)
C61 N6 N7 Mn4 104.8(2)
Mn1 N6 N7 Mn4 -107.44(13)
Mn2 N6 N7 Mn4 -17.55(18)
C41 N4 N8 C81 -82.7(3)
Mn3 N4 N8 C81 112.5(2)
C41 N4 N8 Mn4 106.9(2)
Mn3 N4 N8 Mn4 -57.89(18)
Mn1 N1 C11 C16 -48.4(3)
Mn3 N1 C11 C16 72.2(3)
Mn1 N1 C11 C12 131.8(2)
Mn3 N1 C11 C12 -107.6(3)
C16 C11 C12 C13 -1.8(4)
N1 C11 C12 C13 178.0(3)
C11 C12 C13 C14 -0.9(5)
C12 C13 C14 C15 2.6(5)
C12 C13 C14 C17 -178.1(3)
C13 C14 C15 C16 -1.6(5)
C17 C14 C15 C16 179.2(3)
C14 C15 C16 C11 -1.1(4)
C12 C11 C16 C15 2.8(4)
N1 C11 C16 C15 -177.0(2)
N3 N2 C21 C22 -5.1(3)
Mn2 N2 C21 C22 -127.7(3)
Mn1 N2 C21 C22 116.4(2)
N3 N2 C21 C26 176.5(2)
Mn2 N2 C21 C26 53.8(4)
Mn1 N2 C21 C26 -62.1(3)
N2 C21 C22 C23 -175.2(3)
C26 C21 C22 C23 3.2(4)
C21 C22 C23 C24 -0.5(5)
C22 C23 C24 C25 -1.8(6)
C23 C24 C25 C26 1.2(6)
C24 C25 C26 C21 1.6(5)
C22 C21 C26 C25 -3.7(4)
N2 C21 C26 C25 174.8(3)
N2 N3 C31 C32 1.1(3)
Mn3 N3 C31 C32 -173.81(19)
Mn2 N3 C31 C32 54.4(2)
N2 N3 C31 C36 -176.3(2)
Mn3 N3 C31 C36 8.8(3)
Mn2 N3 C31 C36 -123.0(2)
N3 C31 C32 C33 -173.6(3)
C36 C31 C32 C33 3.8(4)
C31 C32 C33 C34 -2.8(5)
C32 C33 C34 C35 0.6(5)
C33 C34 C35 C36 0.5(5)
C34 C35 C36 C31 0.7(5)
N3 C31 C36 C35 174.8(3)
C32 C31 C36 C35 -2.8(4)
N8 N4 C41 C42 2.1(3)
Mn3 N4 C41 C42 164.1(2)
N8 N4 C41 C46 -176.3(2)
Mn3 N4 C41 C46 -14.2(3)
N4 C41 C42 C43 -176.5(3)
C46 C41 C42 C43 1.9(4)
C41 C42 C43 C44 -2.0(5)
C42 C43 C44 C45 0.8(5)
C43 C44 C45 C46 0.3(5)
C44 C45 C46 C41 -0.3(4)
N4 C41 C46 C45 177.7(2)
C42 C41 C46 C45 -0.8(4)
Mn2 N5 C51 C56 138.9(2)
Mn4 N5 C51 C56 -107.2(3)
Mn2 N5 C51 C52 -42.8(3)
Mn4 N5 C51 C52 71.1(3)
C56 C51 C52 C53 0.7(4)
N5 C51 C52 C53 -177.7(3)
C51 C52 C53 C54 -1.2(5)
C52 C53 C54 C55 0.7(5)
C52 C53 C54 C57 -180.0(3)
C53 C54 C55 C56 0.3(5)
C57 C54 C55 C56 -179.0(3)
C54 C55 C56 C51 -0.8(5)
C52 C51 C56 C55 0.3(4)
N5 C51 C56 C55 178.6(3)
N7 N6 C61 C66 3.6(3)
Mn1 N6 C61 C66 -131.3(2)
Mn2 N6 C61 C66 124.6(2)
N7 N6 C61 C62 -174.0(2)
Mn1 N6 C61 C62 51.1(3)
Mn2 N6 C61 C62 -52.9(3)
C66 C61 C62 C63 -3.0(4)
N6 C61 C62 C63 174.7(3)
C61 C62 C63 C64 1.2(5)
C62 C63 C64 C65 0.7(5)
C63 C64 C65 C66 -0.7(5)
C62 C61 C66 C65 3.0(4)
N6 C61 C66 C65 -174.6(3)
C64 C65 C66 C61 -1.2(5)
N6 N7 C71 C76 9.2(3)
Mn4 N7 C71 C76 179.84(18)
N6 N7 C71 C72 -167.5(2)
Mn4 N7 C71 C72 3.1(3)
N7 C71 C72 C73 170.6(2)
C76 C71 C72 C73 -6.4(4)
C71 C72 C73 C74 2.9(4)
C72 C73 C74 C75 2.0(4)
C73 C74 C75 C76 -3.1(4)
C74 C75 C76 C71 -0.7(4)
N7 C71 C76 C75 -171.5(2)
C72 C71 C76 C75 5.3(3)
N4 N8 C81 C86 6.8(4)
Mn4 N8 C81 C86 175.9(2)
N4 N8 C81 C82 -172.8(2)
Mn4 N8 C81 C82 -3.7(3)
N8 C81 C82 C83 176.9(3)
C86 C81 C82 C83 -2.7(4)
C81 C82 C83 C84 1.7(5)
C82 C83 C84 C85 0.1(5)
C83 C84 C85 C86 -0.8(5)
C84 C85 C86 C81 -0.2(5)
N8 C81 C86 C85 -177.7(3)
C82 C81 C86 C85 1.9(4)
C106 N10 C102 C103 -0.2(4)
Mn1 N10 C102 C103 -177.8(2)
N10 C102 C103 C104 -1.2(4)
C102 C103 C104 C105 1.4(4)
C103 C104 C105 C106 -0.4(4)
C102 N10 C106 C105 1.3(4)
Mn1 N10 C106 C105 179.0(2)
C104 C105 C106 N10 -1.1(4)
C206 N20 C202 C203 0.1(5)
Mn2 N20 C202 C203 172.2(3)
N20 C202 C203 C204 0.0(6)
C202 C203 C204 C205 -0.1(7)
C203 C204 C205 C206 0.1(7)
C202 N20 C206 C205 -0.1(5)
Mn2 N20 C206 C205 -172.9(3)
C204 C205 C206 N20 0.1(6)
C306 N30 C302 C303 0.8(4)
Mn3 N30 C302 C303 -175.5(2)
N30 C302 C303 C304 0.9(5)
C302 C303 C304 C305 -1.4(5)
C303 C304 C305 C306 0.2(5)
C302 N30 C306 C305 -2.2(5)
Mn3 N30 C306 C305 174.0(3)
C304 C305 C306 N30 1.7(5)
C406 N40 C402 C403 -1.2(5)
Mn4 N40 C402 C403 157.8(3)
N40 C402 C403 C404 0.9(6)
C402 C403 C404 C405 0.4(6)
C403 C404 C405 C406 -1.3(6)
C402 N40 C406 C405 0.2(5)
Mn4 N40 C406 C405 -157.0(3)
C404 C405 C406 N40 1.0(5)
C5S N1S C4S C3S 1.0(6)
N1S C4S C3S C2S 0.3(6)
C4S C3S C2S C1S -1.2(6)
C4S N1S C5S C1S -1.3(7)
C3S C2S C1S C5S 0.9(7)
N1S C5S C1S C2S 0.3(8)
C9S C11S N7S C10S 3.1(9)
C8S C12S C9S C11S 4.4(9)
N7S C11S C9S C12S -5.8(7)
C9S C12S C8S C10S 0.7(10)
C12S C8S C10S N7S -4.7(10)
C11S N7S C10S C8S 2.6(10)
